data_4073802
loop_
_publ_author_name
'Alvarez, M. Angeles'
'Garc\'ia, M. Esther'
'Ramos, Alberto'
'Ruiz, Miguel A.'
'Lanfranchi, Maurizio'
'Tiripicchio, Antonio'

_publ_section_title
;
 Alkenyl Derivatives of the Unsaturated Dimolybdenum Hydride Complex
 [Mo2(\h5-C5H5)2(\m-H)(\m-PCy2)(CO)2]
;
_journal_issue 23
_journal_name_full Organometallics
_journal_page_first 5454
_journal_paper_doi 10.1021/om700634x
_journal_volume 26
_journal_year 2007
_chemical_compound_source 'synthesis as described'
_chemical_formula_moiety 'C30 H39 Mo2 O6 P1'
_chemical_formula_sum 'C30 H39 Mo2 O6 P'
_chemical_formula_weight 718.46
_chemical_name_systematic
;
 ?
;
_space_group_IT_number 14
_symmetry_cell_setting monoclinic
_symmetry_Int_Tables_number 14
_symmetry_space_group_name_Hall '-P 2yn'
_symmetry_space_group_name_H-M 'P 1 21/n 1'
_atom_sites_solution_hydrogens geom
_atom_sites_solution_primary direct
_atom_sites_solution_secondary difmap
_audit_conform_dict_location ftp://ftp.iucr.org/pub/cif_core.dic
_audit_conform_dict_name cif_core.dic
_audit_conform_dict_version 2.2
_audit_creation_date 2006-09-01T11:02:50-00:00
_audit_creation_method 'WinGX routine CIF_UPDATE'
_cell_angle_alpha 90
_cell_angle_beta 91.547(2)
_cell_angle_gamma 90
_cell_formula_units_Z 4
_cell_length_a 9.7517(4)
_cell_length_b 16.2182(6)
_cell_length_c 18.3839(6)
_cell_measurement_reflns_used 5942
_cell_measurement_temperature 100.0(1)
_cell_measurement_theta_max 27.11
_cell_measurement_theta_min 2.215
_cell_measurement_wavelength 0.71073
_cell_volume 2906.45(19)
_computing_cell_refinement 'BRUKER APEX'
_computing_data_collection 'BRUKER APEX'
_computing_data_reduction 'Bruker Smart'
_computing_molecular_graphics 'Ortep-3 for Windows (Farrugia, 1997)'
_computing_publication_material 'WinGX publication routines (Farrugia, 1999)'
_computing_structure_refinement 'SHELXL-97 (Sheldrick, 1997)'
_computing_structure_solution 'DIRDIF (1999)'
_diffrn_ambient_temperature 100.0(1)
_diffrn_measured_fraction_theta_full 1
_diffrn_measured_fraction_theta_max 1
_diffrn_measurement_device 'four-circle diffractometer'
_diffrn_measurement_device_type 'BRUKER APPEX-II CCD'
_diffrn_measurement_method 'omega/phi scans'
_diffrn_radiation_monochromator graphite
_diffrn_radiation_probe x-ray
_diffrn_radiation_source 'fine-focus sealed tube'
_diffrn_radiation_type MoK\a
_diffrn_radiation_wavelength 0.71073
_diffrn_reflns_av_R_equivalents 0.0523
_diffrn_reflns_av_unetI/netI 0.0472
_diffrn_reflns_limit_h_max 12
_diffrn_reflns_limit_h_min -12
_diffrn_reflns_limit_k_max 20
_diffrn_reflns_limit_k_min 0
_diffrn_reflns_limit_l_max 23
_diffrn_reflns_limit_l_min 0
_diffrn_reflns_number 28943
_diffrn_reflns_theta_full 26.73
_diffrn_reflns_theta_max 26.73
_diffrn_reflns_theta_min 1.67
_exptl_absorpt_coefficient_mu 0.96
_exptl_absorpt_correction_T_max 0.9626
_exptl_absorpt_correction_T_min 0.8023
_exptl_absorpt_correction_type none
_exptl_absorpt_process_details 'BRUKER Sadabs'
_exptl_crystal_colour brown
_exptl_crystal_density_diffrn 1.642
_exptl_crystal_density_method 'not measured'
_exptl_crystal_description needle
_exptl_crystal_F_000 1464
_exptl_crystal_size_max 0.24
_exptl_crystal_size_mid 0.06
_exptl_crystal_size_min 0.04
_refine_diff_density_max 0.999
_refine_diff_density_min -0.442
_refine_diff_density_rms 0.098
_refine_ls_extinction_method none
_refine_ls_goodness_of_fit_ref 1.042
_refine_ls_hydrogen_treatment mixed
_refine_ls_matrix_type full
_refine_ls_number_parameters 358
_refine_ls_number_reflns 6396
_refine_ls_number_restraints 0
_refine_ls_restrained_S_all 1.042
_refine_ls_R_factor_all 0.0598
_refine_ls_R_factor_gt 0.036
_refine_ls_shift/su_max 0.001
_refine_ls_shift/su_mean 0
_refine_ls_structure_factor_coef Fsqd
_refine_ls_weighting_details 'calc w=1/[\s^2^(Fo^2^)+(0.0312P)^2^+0.2262P] where P=(Fo^2^+2Fc^2^)/3'
_refine_ls_weighting_scheme calc
_refine_ls_wR_factor_gt 0.0678
_refine_ls_wR_factor_ref 0.0728
_reflns_number_gt 4532
_reflns_number_total 6396
_reflns_threshold_expression >2sigma(I)
_cod_data_source_file om700634x-file002.cif
_cod_data_source_block compoundtrans8
_cod_depositor_comments
;
The following automatic conversions were performed:
'_diffrn_radiation_monochromador' tag replaced with
'_diffrn_radiation_monochromator'.

Automatic conversion script
Id: cif_correct_tags 1440 2010-10-19 06:21:57Z saulius 
;
_cod_database_code 4073802

loop_
_symmetry_equiv_pos_as_xyz
'x, y, z'
'-x+1/2, y+1/2, -z+1/2'
'-x, -y, -z'
'x-1/2, -y-1/2, z-1/2'

loop_
_atom_site_label
_atom_site_type_symbol
_atom_site_fract_x
_atom_site_fract_y
_atom_site_fract_z
_atom_site_U_iso_or_equiv
_atom_site_adp_type
_atom_site_occupancy
_atom_site_symmetry_multiplicity
_atom_site_calc_flag
_atom_site_refinement_flags
Mo1 Mo 0.21171(3) 0.733279(17) -0.004574(14) 0.01353(8) Uani 1 1 d .
Mo2 Mo 0.07517(3) 0.758731(17) 0.130292(14) 0.01568(8) Uani 1 1 d .
P1 P 0.31903(8) 0.75419(5) 0.11305(4) 0.01219(17) Uani 1 1 d .
O1 O 0.1486(2) 0.92287(14) -0.00835(13) 0.0247(6) Uani 1 1 d .
O2 O 0.1361(3) 0.60951(16) 0.23213(14) 0.0374(7) Uani 1 1 d .
O3 O 0.1940(2) 0.60032(13) 0.03155(12) 0.0210(5) Uani 1 1 d .
O4 O 0.0502(3) 0.51427(14) 0.08802(12) 0.0285(6) Uani 1 1 d .
O5 O -0.2405(2) 0.73800(18) 0.00028(14) 0.0402(7) Uani 1 1 d .
O6 O -0.0987(2) 0.82326(15) -0.05538(12) 0.0268(6) Uani 1 1 d .
C1 C 0.1727(3) 0.8536(2) -0.00431(17) 0.0178(7) Uani 1 1 d .
C2 C 0.1161(4) 0.6641(2) 0.19222(19) 0.0256(8) Uani 1 1 d .
C3 C -0.0210(4) 0.6510(2) 0.06620(18) 0.0218(8) Uani 1 1 d .
C4 C 0.0013(3) 0.7214(2) 0.02033(17) 0.0204(7) Uani 1 1 d .
C5 C 0.0813(4) 0.5879(2) 0.06137(17) 0.0205(8) Uani 1 1 d .
C6 C 0.1603(4) 0.4535(2) 0.0877(2) 0.0321(9) Uani 1 1 d .
H6A H 0.1881 0.4445 0.0386 0.048 Uiso 1 1 calc R
H6B H 0.1283 0.4026 0.1077 0.048 Uiso 1 1 calc R
H6C H 0.237 0.4734 0.1164 0.048 Uiso 1 1 calc R
C7 C -0.1239(3) 0.7598(2) -0.01048(17) 0.0215(7) Uani 1 1 d .
C8 C -0.2197(4) 0.8643(2) -0.0851(2) 0.0346(9) Uani 1 1 d .
H8A H -0.2726 0.826 -0.1142 0.052 Uiso 1 1 calc R
H8B H -0.1925 0.9098 -0.1147 0.052 Uiso 1 1 calc R
H8C H -0.2741 0.8841 -0.046 0.052 Uiso 1 1 calc R
C9 C 0.2126(4) 0.7579(3) -0.12669(17) 0.0322(9) Uani 1 1 d .
H9 H 0.1407 0.7877 -0.1481 0.039 Uiso 1 1 calc R
C10 C 0.3382(4) 0.7906(2) -0.09730(17) 0.0207(7) Uani 1 1 d .
H10 H 0.3617 0.8462 -0.0953 0.025 Uiso 1 1 calc R
C11 C 0.4198(3) 0.7256(2) -0.07210(17) 0.0208(7) Uani 1 1 d .
H11 H 0.5079 0.7297 -0.0517 0.025 Uiso 1 1 calc R
C12 C 0.3459(4) 0.6538(2) -0.08297(19) 0.0290(9) Uani 1 1 d .
H12 H 0.3756 0.6013 -0.0697 0.035 Uiso 1 1 calc R
C13 C 0.2186(4) 0.6722(2) -0.11716(19) 0.0366(10) Uani 1 1 d .
H13 H 0.1509 0.6344 -0.1309 0.044 Uiso 1 1 calc R
C14 C 0.0641(4) 0.8512(2) 0.2260(2) 0.0321(9) Uani 1 1 d .
H14 H 0.1319 0.8512 0.2626 0.039 Uiso 1 1 calc R
C15 C 0.0650(4) 0.8980(2) 0.1606(2) 0.0310(9) Uani 1 1 d .
H15 H 0.1338 0.9339 0.1466 0.037 Uiso 1 1 calc R
C16 C -0.0551(4) 0.8803(2) 0.1213(2) 0.0289(9) Uani 1 1 d .
H16 H -0.0808 0.9029 0.0764 0.035 Uiso 1 1 calc R
C17 C -0.1319(4) 0.8224(2) 0.1607(2) 0.0322(9) Uani 1 1 d .
H17 H -0.216 0.7999 0.1463 0.039 Uiso 1 1 calc R
C18 C -0.0579(4) 0.8050(3) 0.2254(2) 0.0354(10) Uani 1 1 d .
H18 H -0.085 0.7691 0.2617 0.043 Uiso 1 1 calc R
C19 C 0.4421(4) 0.83997(19) 0.13328(17) 0.0194(7) Uani 1 1 d .
H19 H 0.5312 0.812 0.1364 0.023 Uiso 1 1 calc R
C20 C 0.4304(3) 0.8796(2) 0.20771(17) 0.0199(7) Uani 1 1 d .
H20A H 0.3434 0.9083 0.2099 0.024 Uiso 1 1 calc R
H20B H 0.4312 0.8368 0.2446 0.024 Uiso 1 1 calc R
C21 C 0.5459(4) 0.9398(2) 0.22448(17) 0.0250(8) Uani 1 1 d .
H21A H 0.5257 0.9694 0.2688 0.03 Uiso 1 1 calc R
H21B H 0.63 0.9091 0.2333 0.03 Uiso 1 1 calc R
C22 C 0.5681(4) 1.0007(2) 0.16527(18) 0.0276(8) Uani 1 1 d .
H22A H 0.6521 1.0308 0.1759 0.033 Uiso 1 1 calc R
H22B H 0.4931 1.04 0.1643 0.033 Uiso 1 1 calc R
C23 C 0.5774(3) 0.96121(19) 0.09109(17) 0.0188(7) Uani 1 1 d .
H23A H 0.5771 1.0041 0.0543 0.023 Uiso 1 1 calc R
H23B H 0.6636 0.9317 0.0885 0.023 Uiso 1 1 calc R
C24 C 0.4607(4) 0.9023(2) 0.07484(18) 0.0273(9) Uani 1 1 d .
H24A H 0.3765 0.9336 0.0683 0.033 Uiso 1 1 calc R
H24B H 0.4777 0.874 0.0295 0.033 Uiso 1 1 calc R
C25 C 0.4168(3) 0.66384(18) 0.14927(17) 0.0172(7) Uani 1 1 d .
H25 H 0.3527 0.6173 0.1458 0.021 Uiso 1 1 calc R
C26 C 0.4614(4) 0.6682(2) 0.22969(17) 0.0226(8) Uani 1 1 d .
H26A H 0.5309 0.7105 0.2364 0.027 Uiso 1 1 calc R
H26B H 0.3835 0.6829 0.2587 0.027 Uiso 1 1 calc R
C27 C 0.5189(4) 0.5851(2) 0.2549(2) 0.0337(10) Uani 1 1 d .
H27A H 0.5502 0.5893 0.3053 0.04 Uiso 1 1 calc R
H27B H 0.4468 0.544 0.2521 0.04 Uiso 1 1 calc R
C28 C 0.6374(4) 0.5579(2) 0.2086(2) 0.0376(10) Uani 1 1 d .
H28A H 0.7143 0.5951 0.2167 0.045 Uiso 1 1 calc R
H28B H 0.6665 0.5031 0.2234 0.045 Uiso 1 1 calc R
C29 C 0.5981(4) 0.5571(2) 0.1288(2) 0.0307(9) Uani 1 1 d .
H29A H 0.5315 0.5137 0.1195 0.037 Uiso 1 1 calc R
H29B H 0.6786 0.5449 0.1008 0.037 Uiso 1 1 calc R
C30 C 0.5374(3) 0.6393(2) 0.10328(19) 0.0243(8) Uani 1 1 d .
H30A H 0.6075 0.6817 0.1066 0.029 Uiso 1 1 calc R
H30B H 0.5072 0.6347 0.0527 0.029 Uiso 1 1 calc R
H3 H -0.104(3) 0.6366(19) 0.0854(17) 0.021(9) Uiso 1 1 d .

loop_
_atom_site_aniso_label
_atom_site_aniso_U_11
_atom_site_aniso_U_22
_atom_site_aniso_U_33
_atom_site_aniso_U_23
_atom_site_aniso_U_13
_atom_site_aniso_U_12
Mo1 0.01281(15) 0.01885(14) 0.00893(14) -0.00211(12) 0.00048(10) -0.00358(11)
Mo2 0.01182(15) 0.02460(16) 0.01064(14) -0.00113(12) 0.00061(11) -0.00061(12)
P1 0.0123(4) 0.0141(4) 0.0101(4) -0.0002(3) -0.0001(3) -0.0013(3)
O1 0.0205(14) 0.0240(13) 0.0297(14) 0.0024(11) -0.0006(11) 0.0040(10)
O2 0.0397(17) 0.0426(17) 0.0297(16) 0.0144(13) -0.0035(13) -0.0139(13)
O3 0.0207(13) 0.0256(13) 0.0167(13) -0.0038(10) -0.0016(10) -0.0068(10)
O4 0.0364(16) 0.0254(13) 0.0236(14) 0.0042(11) -0.0007(12) -0.0119(11)
O5 0.0129(13) 0.068(2) 0.0399(16) 0.0158(14) -0.0020(11) -0.0080(13)
O6 0.0162(13) 0.0411(15) 0.0228(14) 0.0084(11) -0.0048(10) -0.0017(11)
C1 0.0088(17) 0.034(2) 0.0107(17) -0.0013(15) -0.0028(13) -0.0001(14)
C2 0.023(2) 0.034(2) 0.020(2) -0.0001(17) 0.0030(15) -0.0124(16)
C3 0.0156(19) 0.037(2) 0.0129(18) -0.0034(15) -0.0008(14) -0.0069(15)
C4 0.0191(18) 0.0280(19) 0.0140(17) -0.0044(14) -0.0027(14) -0.0072(14)
C5 0.024(2) 0.0255(18) 0.0119(18) -0.0028(14) -0.0037(14) -0.0111(15)
C6 0.043(3) 0.0224(19) 0.031(2) 0.0019(17) -0.0049(18) -0.0066(17)
C7 0.0181(18) 0.033(2) 0.0129(16) -0.0018(15) -0.0046(13) -0.0065(15)
C8 0.018(2) 0.050(2) 0.035(2) 0.0094(19) -0.0048(17) 0.0066(18)
C9 0.027(2) 0.062(3) 0.0075(17) 0.0017(17) 0.0000(15) 0.0040(19)
C10 0.028(2) 0.0237(17) 0.0112(17) 0.0020(14) 0.0048(14) -0.0035(15)
C11 0.0182(18) 0.0296(19) 0.0150(17) -0.0039(15) 0.0063(14) 0.0021(15)
C12 0.036(2) 0.026(2) 0.026(2) -0.0046(16) 0.0148(18) -0.0005(17)
C13 0.040(3) 0.052(3) 0.018(2) -0.0225(18) 0.0114(18) -0.024(2)
C14 0.025(2) 0.048(2) 0.023(2) -0.0171(18) 0.0000(17) 0.0081(18)
C15 0.028(2) 0.029(2) 0.036(2) -0.0128(17) 0.0068(18) 0.0045(17)
C16 0.021(2) 0.040(2) 0.025(2) -0.0076(17) 0.0013(16) 0.0122(16)
C17 0.0146(19) 0.047(2) 0.036(2) -0.0052(19) 0.0119(17) 0.0055(17)
C18 0.035(2) 0.051(3) 0.021(2) 0.0001(19) 0.0148(18) 0.013(2)
C19 0.0222(19) 0.0181(17) 0.0181(18) -0.0020(14) 0.0010(14) -0.0075(14)
C20 0.0220(19) 0.0232(18) 0.0145(18) -0.0005(14) -0.0028(14) -0.0050(14)
C21 0.038(2) 0.0228(18) 0.0141(18) -0.0047(14) -0.0010(16) -0.0086(16)
C22 0.030(2) 0.027(2) 0.025(2) -0.0034(16) 0.0006(16) -0.0149(16)
C23 0.0207(19) 0.0209(17) 0.0145(18) 0.0038(14) -0.0040(14) -0.0049(14)
C24 0.035(2) 0.028(2) 0.0188(19) -0.0021(15) 0.0022(16) -0.0134(16)
C25 0.0178(18) 0.0133(16) 0.0203(18) 0.0034(13) -0.0003(14) -0.0020(13)
C26 0.027(2) 0.0219(18) 0.0184(19) 0.0049(14) -0.0040(15) -0.0022(15)
C27 0.044(3) 0.027(2) 0.029(2) 0.0132(17) -0.0121(19) 0.0002(18)
C28 0.034(2) 0.022(2) 0.056(3) 0.0086(19) -0.018(2) 0.0067(17)
C29 0.021(2) 0.0198(18) 0.051(3) 0.0008(17) 0.0014(18) 0.0055(15)
C30 0.0196(19) 0.0261(19) 0.027(2) 0.0009(15) 0.0002(15) 0.0041(15)

loop_
_atom_type_symbol
_atom_type_description
_atom_type_scat_dispersion_real
_atom_type_scat_dispersion_imag
_atom_type_scat_source
C C 0.0033 0.0016 'International Tables Vol C Tables 4.2.6.8 and 6.1.1.4'
H H 0 0 'International Tables Vol C Tables 4.2.6.8 and 6.1.1.4'
Mo Mo -1.6832 0.6857 'International Tables Vol C Tables 4.2.6.8 and 6.1.1.4'
O O 0.0106 0.006 'International Tables Vol C Tables 4.2.6.8 and 6.1.1.4'
P P 0.1023 0.0942 'International Tables Vol C Tables 4.2.6.8 and 6.1.1.4'

loop_
_geom_angle_atom_site_label_1
_geom_angle_atom_site_label_2
_geom_angle_atom_site_label_3
_geom_angle
C1 Mo1 C4 84.42(13)
C1 Mo1 O3 156.64(11)
C4 Mo1 O3 76.61(11)
C1 Mo1 C9 80.59(13)
C4 Mo1 C9 104.93(13)
O3 Mo1 C9 117.24(12)
C1 Mo1 C13 115.83(14)
C4 Mo1 C13 101.94(13)
O3 Mo1 C13 81.82(12)
C9 Mo1 C13 35.66(13)
C1 Mo1 C10 73.41(12)
C4 Mo1 C10 136.84(12)
O3 Mo1 C10 129.94(10)
C9 Mo1 C10 36.10(12)
C13 Mo1 C10 58.87(12)
C1 Mo1 C12 130.38(13)
C4 Mo1 C12 129.63(12)
O3 Mo1 C12 72.91(10)
C9 Mo1 C12 58.44(13)
C13 Mo1 C12 35.20(13)
C10 Mo1 C12 57.05(12)
C1 Mo1 P1 86.44(9)
C4 Mo1 P1 102.65(9)
O3 Mo1 P1 84.56(6)
C9 Mo1 P1 148.08(10)
C13 Mo1 P1 148.19(11)
C10 Mo1 P1 112.14(9)
C12 Mo1 P1 113.11(10)
C1 Mo1 C11 102.46(12)
C4 Mo1 C11 159.76(12)
O3 Mo1 C11 99.99(10)
C9 Mo1 C11 58.43(12)
C13 Mo1 C11 57.88(12)
C10 Mo1 C11 34.16(11)
C12 Mo1 C11 33.67(11)
P1 Mo1 C11 96.81(8)
C1 Mo1 Mo2 76.35(9)
C4 Mo1 Mo2 49.79(8)
O3 Mo1 Mo2 80.98(6)
C9 Mo1 Mo2 146.92(10)
C13 Mo1 Mo2 149.78(9)
C10 Mo1 Mo2 147.35(8)
C12 Mo1 Mo2 152.07(9)
P1 Mo1 Mo2 53.41(2)
C11 Mo1 Mo2 150.14(8)
C2 Mo2 C4 112.03(13)
C2 Mo2 C3 76.95(13)
C4 Mo2 C3 37.19(12)
C2 Mo2 C14 94.56(15)
C4 Mo2 C14 148.28(13)
C3 Mo2 C14 148.93(13)
C2 Mo2 C15 129.38(14)
C4 Mo2 C15 117.98(13)
C3 Mo2 C15 147.36(13)
C14 Mo2 C15 35.65(13)
C2 Mo2 C18 85.68(15)
C4 Mo2 C18 126.85(13)
C3 Mo2 C18 113.74(14)
C14 Mo2 C18 35.23(13)
C15 Mo2 C18 58.67(14)
C2 Mo2 C17 111.81(14)
C4 Mo2 C17 94.41(13)
C3 Mo2 C17 96.59(13)
C14 Mo2 C17 58.46(13)
C15 Mo2 C17 58.30(13)
C18 Mo2 C17 34.90(12)
C2 Mo2 C16 143.64(14)
C4 Mo2 C16 90.18(13)
C3 Mo2 C16 112.96(13)
C14 Mo2 C16 58.27(13)
C15 Mo2 C16 34.57(12)
C18 Mo2 C16 58.08(13)
C17 Mo2 C16 35.01(12)
C2 Mo2 P1 82.27(11)
C4 Mo2 P1 99.77(9)
C3 Mo2 P1 107.50(9)
C14 Mo2 P1 100.72(10)
C15 Mo2 P1 96.29(10)
C18 Mo2 P1 132.89(11)
C17 Mo2 P1 154.55(10)
C16 Mo2 P1 123.40(9)
C2 Mo2 Mo1 107.39(11)
C4 Mo2 Mo1 47.13(9)
C3 Mo2 Mo1 68.91(9)
C14 Mo2 Mo1 141.25(10)
C15 Mo2 Mo1 111.65(10)
C18 Mo2 Mo1 166.81(10)
C17 Mo2 Mo1 133.57(9)
C16 Mo2 Mo1 108.77(9)
P1 Mo2 Mo1 53.15(2)
C25 P1 C19 101.25(15)
C25 P1 Mo1 114.68(10)
C19 P1 Mo1 123.13(10)
C25 P1 Mo2 118.34(10)
C19 P1 Mo2 125.61(11)
Mo1 P1 Mo2 73.44(2)
C5 O3 Mo1 110.8(2)
C5 O4 C6 115.5(3)
C7 O6 C8 115.0(3)
O1 C1 Mo1 176.1(3)
O2 C2 Mo2 176.2(3)
C5 C3 C4 114.4(3)
C5 C3 Mo2 107.4(2)
C4 C3 Mo2 68.33(18)
C5 C3 H3 118(2)
C4 C3 H3 125(2)
Mo2 C3 H3 110(2)
C3 C4 C7 115.1(3)
C3 C4 Mo1 111.2(2)
C7 C4 Mo1 132.5(2)
C3 C4 Mo2 74.48(18)
C7 C4 Mo2 118.8(2)
Mo1 C4 Mo2 83.07(11)
O3 C5 O4 121.0(3)
O3 C5 C3 122.1(3)
O4 C5 C3 116.9(3)
O4 C6 H6A 109.5
O4 C6 H6B 109.5
H6A C6 H6B 109.5
O4 C6 H6C 109.5
H6A C6 H6C 109.5
H6B C6 H6C 109.5
O5 C7 O6 120.7(3)
O5 C7 C4 125.9(3)
O6 C7 C4 113.4(3)
O6 C8 H8A 109.5
O6 C8 H8B 109.5
H8A C8 H8B 109.5
O6 C8 H8C 109.5
H8A C8 H8C 109.5
H8B C8 H8C 109.5
C13 C9 C10 106.8(3)
C13 C9 Mo1 72.8(2)
C10 C9 Mo1 73.65(18)
C13 C9 H9 126.6
C10 C9 H9 126.6
Mo1 C9 H9 118.9
C11 C10 C9 108.7(3)
C11 C10 Mo1 76.30(18)
C9 C10 Mo1 70.25(18)
C11 C10 H10 125.6
C9 C10 H10 125.6
Mo1 C10 H10 119.6
C12 C11 C10 107.4(3)
C12 C11 Mo1 71.01(19)
C10 C11 Mo1 69.54(18)
C12 C11 H11 126.3
C10 C11 H11 126.3
Mo1 C11 H11 124.7
C11 C12 C13 109.7(3)
C11 C12 Mo1 75.32(19)
C13 C12 Mo1 70.1(2)
C11 C12 H12 125.2
C13 C12 H12 125.2
Mo1 C12 H12 121
C9 C13 C12 107.4(3)
C9 C13 Mo1 71.52(19)
C12 C13 Mo1 74.7(2)
C9 C13 H13 126.3
C12 C13 H13 126.3
Mo1 C13 H13 119.4
C18 C14 C15 107.6(3)
C18 C14 Mo2 72.9(2)
C15 C14 Mo2 72.61(19)
C18 C14 H14 126.2
C15 C14 H14 126.2
Mo2 C14 H14 120.2
C16 C15 C14 107.8(4)
C16 C15 Mo2 73.5(2)
C14 C15 Mo2 71.7(2)
C16 C15 H15 126.1
C14 C15 H15 126.1
Mo2 C15 H15 120.4
C15 C16 C17 108.7(3)
C15 C16 Mo2 71.9(2)
C17 C16 Mo2 72.5(2)
C15 C16 H16 125.6
C17 C16 H16 125.6
Mo2 C16 H16 121.7
C18 C17 C16 107.5(3)
C18 C17 Mo2 71.8(2)
C16 C17 Mo2 72.5(2)
C18 C17 H17 126.2
C16 C17 H17 126.2
Mo2 C17 H17 121.2
C17 C18 C14 108.4(4)
C17 C18 Mo2 73.3(2)
C14 C18 Mo2 71.9(2)
C17 C18 H18 125.8
C14 C18 H18 125.8
Mo2 C18 H18 120.7
C24 C19 C20 112.1(3)
C24 C19 P1 116.9(2)
C20 C19 P1 115.5(2)
C24 C19 H19 103.3
C20 C19 H19 103.3
P1 C19 H19 103.3
C21 C20 C19 112.5(3)
C21 C20 H20A 109.1
C19 C20 H20A 109.1
C21 C20 H20B 109.1
C19 C20 H20B 109.1
H20A C20 H20B 107.8
C22 C21 C20 113.6(3)
C22 C21 H21A 108.8
C20 C21 H21A 108.8
C22 C21 H21B 108.8
C20 C21 H21B 108.8
H21A C21 H21B 107.7
C21 C22 C23 113.1(3)
C21 C22 H22A 109
C23 C22 H22A 109
C21 C22 H22B 109
C23 C22 H22B 109
H22A C22 H22B 107.8
C24 C23 C22 112.5(3)
C24 C23 H23A 109.1
C22 C23 H23A 109.1
C24 C23 H23B 109.1
C22 C23 H23B 109.1
H23A C23 H23B 107.8
C19 C24 C23 113.1(3)
C19 C24 H24A 109
C23 C24 H24A 109
C19 C24 H24B 109
C23 C24 H24B 109
H24A C24 H24B 107.8
C30 C25 C26 110.2(3)
C30 C25 P1 113.8(2)
C26 C25 P1 116.0(2)
C30 C25 H25 105.3
C26 C25 H25 105.3
P1 C25 H25 105.3
C27 C26 C25 110.1(3)
C27 C26 H26A 109.6
C25 C26 H26A 109.6
C27 C26 H26B 109.6
C25 C26 H26B 109.6
H26A C26 H26B 108.1
C28 C27 C26 111.4(3)
C28 C27 H27A 109.3
C26 C27 H27A 109.3
C28 C27 H27B 109.3
C26 C27 H27B 109.3
H27A C27 H27B 108
C29 C28 C27 111.7(3)
C29 C28 H28A 109.3
C27 C28 H28A 109.3
C29 C28 H28B 109.3
C27 C28 H28B 109.3
H28A C28 H28B 107.9
C28 C29 C30 112.2(3)
C28 C29 H29A 109.2
C30 C29 H29A 109.2
C28 C29 H29B 109.2
C30 C29 H29B 109.2
H29A C29 H29B 107.9
C25 C30 C29 110.9(3)
C25 C30 H30A 109.4
C29 C30 H30A 109.4
C25 C30 H30B 109.4
C29 C30 H30B 109.4
H30A C30 H30B 108

loop_
_geom_bond_atom_site_label_1
_geom_bond_atom_site_label_2
_geom_bond_distance
Mo1 C1 1.988(3)
Mo1 C4 2.123(3)
Mo1 O3 2.264(2)
Mo1 C9 2.280(3)
Mo1 C13 2.297(3)
Mo1 C10 2.325(3)
Mo1 C12 2.357(3)
Mo1 P1 2.4008(8)
Mo1 C11 2.411(3)
Mo1 Mo2 2.8755(4)
Mo2 C2 1.946(4)
Mo2 C4 2.212(3)
Mo2 C3 2.294(3)
Mo2 C14 2.317(3)
Mo2 C15 2.328(3)
Mo2 C18 2.329(3)
Mo2 C17 2.348(3)
Mo2 C16 2.349(3)
Mo2 P1 2.4087(8)
P1 C25 1.861(3)
P1 C19 1.868(3)
O1 C1 1.150(4)
O2 C2 1.163(4)
O3 C5 1.258(4)
O4 C5 1.329(4)
O4 C6 1.458(4)
O5 C7 1.213(4)
O6 C7 1.345(4)
O6 C8 1.448(4)
C3 C5 1.434(5)
C3 C4 1.439(5)
C3 H3 0.92(3)
C4 C7 1.470(5)
C6 H6A 0.96
C6 H6B 0.96
C6 H6C 0.96
C8 H8A 0.96
C8 H8B 0.96
C8 H8C 0.96
C9 C13 1.402(5)
C9 C10 1.428(5)
C9 H9 0.93
C10 C11 1.393(5)
C10 H10 0.93
C11 C12 1.382(5)
C11 H11 0.93
C12 C13 1.408(5)
C12 H12 0.93
C13 H13 0.93
C14 C18 1.406(5)
C14 C15 1.422(5)
C14 H14 0.93
C15 C16 1.390(5)
C15 H15 0.93
C16 C17 1.413(5)
C16 H16 0.93
C17 C18 1.403(5)
C17 H17 0.93
C18 H18 0.93
C19 C24 1.490(4)
C19 C20 1.519(4)
C19 H19 0.98
C20 C21 1.516(4)
C20 H20A 0.97
C20 H20B 0.97
C21 C22 1.489(4)
C21 H21A 0.97
C21 H21B 0.97
C22 C23 1.511(4)
C22 H22A 0.97
C22 H22B 0.97
C23 C24 1.509(4)
C23 H23A 0.97
C23 H23B 0.97
C24 H24A 0.97
C24 H24B 0.97
C25 C30 1.521(4)
C25 C26 1.532(4)
C25 H25 0.98
C26 C27 1.527(4)
C26 H26A 0.97
C26 H26B 0.97
C27 C28 1.519(5)
C27 H27A 0.97
C27 H27B 0.97
C28 C29 1.508(5)
C28 H28A 0.97
C28 H28B 0.97
C29 C30 1.526(4)
C29 H29A 0.97
C29 H29B 0.97
C30 H30A 0.97
C30 H30B 0.97
